data_4308996
loop_
_publ_author_name
'Paul D. Benny'
'Jenny L. Green'
'Hendrik P. Engelbrecht'
'Charles L. Barnes'
'Silvia S. Jurisson'

_publ_contact_author
;
Dr. Silvia Jurisson
Department of Chemistry
University of Missouri - Columbia
Columbia, Missouri 65211 USA
;
_publ_contact_author_email JurissonS@missouri.edu
_publ_contact_author_fax (573)882-2754
_publ_section_title
;
Reactivity of Rhenium(V) Oxo Schiff Base Complexes with Phosphine
Ligands: Rearrangement and Reduction Reactions
;
_journal_name_full 'Inorganic Chemistry'
_journal_page_first 2381
_journal_page_last 2390
_journal_paper_doi 10.1021/ic048670j
_journal_volume 44
_journal_year 2005
_chemical_formula_sum 'C48 H48 F6 N2 O2.5 P3 Re'
_chemical_formula_weight 1085.99
_chemical_name_systematic
;
?
;
_space_group_IT_number 2
_symmetry_cell_setting triclinic
_symmetry_space_group_name_Hall '-P 1'
_symmetry_space_group_name_H-M 'P -1'
_atom_sites_solution_hydrogens geom
_atom_sites_solution_primary direct
_atom_sites_solution_secondary difmap
_cell_angle_alpha 95.5220(10)
_cell_angle_beta 97.1300(10)
_cell_angle_gamma 91.3500(10)
_cell_formula_units_Z 4
_cell_length_a 18.8261(12)
_cell_length_b 16.2517(10)
_cell_length_c 15.4556(10)
_cell_measurement_reflns_used 8348
_cell_measurement_temperature 173(2)
_cell_measurement_theta_max 27.1
_cell_measurement_theta_min 2.2
_cell_volume 4667.4(5)
_computing_cell_refinement 'SMART (Bruker, 1998)'
_computing_data_collection 'SMART (Bruker, 1998)'
_computing_data_reduction 'SAINT (Bruker, 1998)'
_computing_molecular_graphics 'ORTEP-III (Burnett & Johnson, 1996)'
_computing_publication_material 'CIFTAB (Sheldrick, 1997)'
_computing_structure_refinement 'SHELXL-97 (Sheldrick, 1997)'
_computing_structure_solution 'SHELXS-97 (Sheldrick, 1997)'
_diffrn_ambient_temperature 173(2)
_diffrn_measured_fraction_theta_full 0.974
_diffrn_measured_fraction_theta_max 0.974
_diffrn_measurement_device_type 'Bruker SMART CCD area detector'
_diffrn_measurement_method 'omega scans'
_diffrn_radiation_monochromator graphite
_diffrn_radiation_source 'fine-focus sealed tube'
_diffrn_radiation_type MoK\a
_diffrn_radiation_wavelength 0.71073
_diffrn_reflns_av_R_equivalents 0.0265
_diffrn_reflns_av_sigmaI/netI 0.0448
_diffrn_reflns_limit_h_max 24
_diffrn_reflns_limit_h_min -23
_diffrn_reflns_limit_k_max 20
_diffrn_reflns_limit_k_min -20
_diffrn_reflns_limit_l_max 12
_diffrn_reflns_limit_l_min -19
_diffrn_reflns_number 33573
_diffrn_reflns_theta_full 27.14
_diffrn_reflns_theta_max 27.14
_diffrn_reflns_theta_min 1.33
_diffrn_standards_decay_% 0.0
_exptl_absorpt_coefficient_mu 2.772
_exptl_absorpt_correction_T_max 0.44
_exptl_absorpt_correction_T_min 0.40
_exptl_absorpt_correction_type multi-scan
_exptl_absorpt_process_details
;
Data were corrected for decay and absorption using the program SADABS
based on the method of R.H. Blessing (Acta Cryst. A51, 33-38, 1995).
;
_exptl_crystal_colour red
_exptl_crystal_density_diffrn 1.545
_exptl_crystal_density_method 'not measured'
_exptl_crystal_description prism
_exptl_crystal_F_000 2176
_exptl_crystal_size_max 0.40
_exptl_crystal_size_mid 0.35
_exptl_crystal_size_min 0.35
_refine_diff_density_max 1.672
_refine_diff_density_min -1.415
_refine_diff_density_rms 0.126
_refine_ls_extinction_method none
_refine_ls_goodness_of_fit_ref 1.049
_refine_ls_hydrogen_treatment noref
_refine_ls_matrix_type full
_refine_ls_number_parameters 1198
_refine_ls_number_reflns 20133
_refine_ls_number_restraints 0
_refine_ls_restrained_S_all 1.049
_refine_ls_R_factor_all 0.0536
_refine_ls_R_factor_gt 0.0377
_refine_ls_shift/su_max 0.028
_refine_ls_shift/su_mean 0.001
_refine_ls_structure_factor_coef Fsqd
_refine_ls_weighting_details 'calc w=1/[\s^2^(Fo^2^)+(0.0647P)^2^+0.0000P] where P=(Fo^2^+2Fc^2^)/3'
_refine_ls_weighting_scheme calc
_refine_ls_wR_factor_gt 0.1007
_refine_ls_wR_factor_ref 0.1085
_reflns_number_gt 15894
_reflns_number_total 20133
_reflns_threshold_expression >2sigma(I)
_cod_data_source_file ic048670jsi20041005_112717_2.cif
_cod_data_source_block (1)
_cod_original_formula_sum 'C48 H48 F6 N2 O2.50 P3 Re'
_cod_database_code 4308996

loop_
_symmetry_equiv_pos_as_xyz
'x, y, z'
'-x, -y, -z'

loop_
_atom_site_label
_atom_site_type_symbol
_atom_site_fract_x
_atom_site_fract_y
_atom_site_fract_z
_atom_site_U_iso_or_equiv
_atom_site_adp_type
_atom_site_occupancy
_atom_site_symmetry_multiplicity
_atom_site_calc_flag
_atom_site_refinement_flags
_atom_site_disorder_assembly
_atom_site_disorder_group
P5 P 0.77102(10) 0.36172(9) 0.49433(10) 0.0476(4) Uani 1 1 d . . .
P6 P 0.20790(14) 0.39172(14) 1.00820(18) 0.0353(6) Uani 0.5230(19) 1 d P A 1
F1 F 0.7856(2) 0.4440(2) 0.5592(3) 0.0722(11) Uani 1 1 d . . .
F2 F 0.7616(3) 0.2774(3) 0.4335(3) 0.1104(18) Uani 1 1 d . . .
F3 F 0.8517(2) 0.3365(3) 0.5318(3) 0.0801(12) Uani 1 1 d . . .
F4 F 0.6971(3) 0.3876(4) 0.4562(4) 0.127(2) Uani 1 1 d . . .
F5 F 0.7451(3) 0.3146(3) 0.5687(3) 0.0890(14) Uani 1 1 d . . .
F6 F 0.8048(3) 0.4020(3) 0.4197(3) 0.1077(17) Uani 1 1 d . . .
F12 F 0.1987(3) 0.4518(4) 0.9356(4) 0.0510(16) Uani 0.5230(19) 1 d P A 1
F22 F 0.2844(4) 0.3686(4) 0.9776(5) 0.066(2) Uani 0.5230(19) 1 d P A 1
F32 F 0.2465(3) 0.4651(3) 1.0691(5) 0.0552(17) Uani 0.5230(19) 1 d P A 1
F42 F 0.2212(4) 0.3343(4) 1.0815(4) 0.0589(18) Uani 0.5230(19) 1 d P A 1
F52 F 0.1712(3) 0.3197(3) 0.9405(4) 0.0502(16) Uani 0.5230(19) 1 d P A 1
F62 F 0.1360(4) 0.4150(4) 1.0379(4) 0.0601(18) Uani 0.5230(19) 1 d P A 1
P6' P 0.43320(15) 0.39961(16) 0.99255(17) 0.0332(6) Uani 0.4770(19) 1 d P A 2
F12' F 0.3858(5) 0.4422(5) 0.9190(5) 0.078(3) Uani 0.4770(19) 1 d P A 2
F22' F 0.3661(5) 0.3647(5) 1.0289(5) 0.077(3) Uani 0.4770(19) 1 d P A 2
F32' F 0.4358(7) 0.3258(5) 0.9361(7) 0.111(4) Uani 0.4770(19) 1 d P A 2
F42' F 0.4286(4) 0.4844(4) 1.0571(4) 0.061(2) Uani 0.4770(19) 1 d P A 2
F52' F 0.4863(5) 0.3687(6) 1.0628(6) 0.098(4) Uani 0.4770(19) 1 d P A 2
F62' F 0.5039(4) 0.4138(12) 0.9635(7) 0.187(8) Uani 0.4770(19) 1 d P A 2
Re1A Re 0.260804(9) 0.228077(10) 0.502403(11) 0.02398(6) Uani 1 1 d . . .
P1A P 0.37731(6) 0.29752(7) 0.48924(8) 0.0249(2) Uani 1 1 d . . .
P2A P 0.14824(6) 0.14660(7) 0.50778(8) 0.0259(2) Uani 1 1 d . . .
O1A O 0.27198(17) 0.16074(19) 0.3878(2) 0.0317(7) Uani 1 1 d . . .
O2A O 0.30915(16) 0.15124(18) 0.5856(2) 0.0313(7) Uani 1 1 d . . .
N1A N 0.2048(2) 0.3124(2) 0.4344(3) 0.0315(9) Uani 1 1 d . . .
N2A N 0.2473(2) 0.3097(2) 0.6073(3) 0.0304(9) Uani 1 1 d . . .
C1A C 0.3077(3) 0.1556(3) 0.6704(3) 0.0363(12) Uani 1 1 d . . .
C2A C 0.2891(3) 0.2239(3) 0.7196(3) 0.0404(12) Uani 1 1 d . . .
H2A H 0.2932 0.2202 0.7810 0.048 Uiso 1 1 calc R . .
C3A C 0.2643(3) 0.3004(3) 0.6911(3) 0.0395(12) Uani 1 1 d . . .
C4A C 0.2201(3) 0.3891(3) 0.5795(4) 0.0423(13) Uani 1 1 d . . .
H4A1 H 0.2609 0.4268 0.5733 0.051 Uiso 1 1 calc R . .
H4A2 H 0.1927 0.4158 0.6244 0.051 Uiso 1 1 calc R . .
C5A C 0.1724(3) 0.3732(3) 0.4928(3) 0.0372(12) Uani 1 1 d . . .
H5A1 H 0.1247 0.3520 0.5027 0.045 Uiso 1 1 calc R . .
H5A2 H 0.1662 0.4255 0.4653 0.045 Uiso 1 1 calc R . .
C6A C 0.1913(3) 0.3114(3) 0.3480(4) 0.0397(12) Uani 1 1 d . . .
C7A C 0.2195(3) 0.2516(3) 0.2890(3) 0.0436(13) Uani 1 1 d . . .
H7A H 0.2109 0.2598 0.2286 0.052 Uiso 1 1 calc R . .
C8A C 0.2575(3) 0.1836(3) 0.3093(3) 0.0380(12) Uani 1 1 d . . .
C9A C 0.3273(3) 0.0782(4) 0.7098(4) 0.0528(15) Uani 1 1 d . . .
H9A1 H 0.2921 0.0340 0.6858 0.079 Uiso 1 1 calc R . .
H9A2 H 0.3280 0.0872 0.7735 0.079 Uiso 1 1 calc R . .
H9A3 H 0.3749 0.0624 0.6960 0.079 Uiso 1 1 calc R . .
C10A C 0.2580(4) 0.3706(4) 0.7604(4) 0.0609(17) Uani 1 1 d . . .
H10A H 0.2862 0.4188 0.7487 0.091 Uiso 1 1 calc R . .
H10B H 0.2760 0.3538 0.8181 0.091 Uiso 1 1 calc R . .
H10C H 0.2076 0.3848 0.7594 0.091 Uiso 1 1 calc R . .
C11A C 0.1434(3) 0.3745(4) 0.3080(4) 0.0602(17) Uani 1 1 d . . .
H11A H 0.0961 0.3702 0.3280 0.090 Uiso 1 1 calc R . .
H11B H 0.1383 0.3641 0.2440 0.090 Uiso 1 1 calc R . .
H11C H 0.1645 0.4301 0.3260 0.090 Uiso 1 1 calc R . .
C12A C 0.2860(3) 0.1269(4) 0.2404(4) 0.0580(16) Uani 1 1 d . . .
H12A H 0.3382 0.1347 0.2455 0.087 Uiso 1 1 calc R . .
H12B H 0.2647 0.1395 0.1823 0.087 Uiso 1 1 calc R . .
H12C H 0.2738 0.0694 0.2484 0.087 Uiso 1 1 calc R . .
C13A C 0.3718(2) 0.3526(3) 0.3925(3) 0.0291(10) Uani 1 1 d . . .
C14A C 0.3339(3) 0.4263(3) 0.3908(3) 0.0352(11) Uani 1 1 d . . .
H14A H 0.3149 0.4487 0.4418 0.042 Uiso 1 1 calc R . .
C15A C 0.3242(3) 0.4665(3) 0.3145(4) 0.0435(13) Uani 1 1 d . . .
H15A H 0.3007 0.5176 0.3147 0.052 Uiso 1 1 calc R . .
C16A C 0.3485(3) 0.4327(4) 0.2396(4) 0.0519(15) Uani 1 1 d . . .
H16A H 0.3408 0.4597 0.1875 0.062 Uiso 1 1 calc R . .
C17A C 0.3847(3) 0.3581(4) 0.2397(4) 0.0471(14) Uani 1 1 d . . .
H17A H 0.4017 0.3346 0.1877 0.056 Uiso 1 1 calc R . .
C18A C 0.3957(3) 0.3187(3) 0.3157(3) 0.0352(11) Uani 1 1 d . . .
H18A H 0.4198 0.2681 0.3154 0.042 Uiso 1 1 calc R . .
C19A C 0.4509(2) 0.2282(3) 0.4769(3) 0.0308(10) Uani 1 1 d . . .
C20A C 0.5216(3) 0.2590(3) 0.4910(4) 0.0443(13) Uani 1 1 d . . .
H20A H 0.5311 0.3165 0.5071 0.053 Uiso 1 1 calc R . .
C21A C 0.5795(3) 0.2060(4) 0.4818(4) 0.0526(15) Uani 1 1 d . . .
H21A H 0.6274 0.2276 0.4909 0.063 Uiso 1 1 calc R . .
C22A C 0.5651(3) 0.1226(3) 0.4594(4) 0.0471(14) Uani 1 1 d . . .
H22A H 0.6033 0.0861 0.4539 0.056 Uiso 1 1 calc R . .
C23A C 0.4951(3) 0.0919(3) 0.4451(3) 0.0373(11) Uani 1 1 d . . .
H23A H 0.4857 0.0345 0.4284 0.045 Uiso 1 1 calc R . .
C24A C 0.4388(3) 0.1428(3) 0.4546(3) 0.0326(10) Uani 1 1 d . . .
H24A H 0.3912 0.1201 0.4460 0.039 Uiso 1 1 calc R . .
C25A C 0.4157(2) 0.3702(3) 0.5814(3) 0.0298(10) Uani 1 1 d . . .
C26A C 0.4339(3) 0.4532(3) 0.5757(4) 0.0444(13) Uani 1 1 d . . .
H26A H 0.4256 0.4759 0.5211 0.053 Uiso 1 1 calc R . .
C27A C 0.4644(4) 0.5025(4) 0.6506(4) 0.0570(16) Uani 1 1 d . . .
H27A H 0.4774 0.5587 0.6466 0.068 Uiso 1 1 calc R . .
C28A C 0.4756(3) 0.4713(4) 0.7287(4) 0.0515(15) Uani 1 1 d . . .
H28A H 0.4953 0.5059 0.7794 0.062 Uiso 1 1 calc R . .
C29A C 0.4585(3) 0.3886(4) 0.7353(3) 0.0500(14) Uani 1 1 d . . .
H29A H 0.4672 0.3665 0.7902 0.060 Uiso 1 1 calc R . .
C30A C 0.4285(3) 0.3385(3) 0.6613(3) 0.0381(12) Uani 1 1 d . . .
H30A H 0.4167 0.2820 0.6658 0.046 Uiso 1 1 calc R . .
C31A C 0.1199(3) 0.1446(3) 0.6172(3) 0.0347(11) Uani 1 1 d . . .
C32A C 0.1124(3) 0.0726(3) 0.6564(4) 0.0429(13) Uani 1 1 d . . .
H32A H 0.1197 0.0208 0.6252 0.051 Uiso 1 1 calc R . .
C33A C 0.0946(3) 0.0753(4) 0.7404(4) 0.0639(19) Uani 1 1 d . . .
H33A H 0.0897 0.0252 0.7666 0.077 Uiso 1 1 calc R . .
C34A C 0.0838(3) 0.1500(5) 0.7874(4) 0.065(2) Uani 1 1 d . . .
H34A H 0.0722 0.1512 0.8456 0.078 Uiso 1 1 calc R . .
C35A C 0.0901(3) 0.2228(4) 0.7491(4) 0.0592(17) Uani 1 1 d . . .
H35A H 0.0820 0.2740 0.7809 0.071 Uiso 1 1 calc R . .
C36A C 0.1080(3) 0.2218(3) 0.6642(4) 0.0436(13) Uani 1 1 d . . .
H36A H 0.1122 0.2719 0.6379 0.052 Uiso 1 1 calc R . .
C37A C 0.0715(2) 0.1795(3) 0.4371(3) 0.0333(11) Uani 1 1 d . . .
C38A C 0.0737(3) 0.1661(4) 0.3469(4) 0.0466(14) Uani 1 1 d . . .
H38A H 0.1127 0.1380 0.3257 0.056 Uiso 1 1 calc R . .
C39A C 0.0199(4) 0.1930(4) 0.2878(5) 0.0645(19) Uani 1 1 d . . .
H39A H 0.0231 0.1857 0.2267 0.077 Uiso 1 1 calc R . .
C40A C -0.0365(4) 0.2295(5) 0.3178(5) 0.074(2) Uani 1 1 d . . .
H40A H -0.0742 0.2460 0.2770 0.089 Uiso 1 1 calc R . .
C41A C -0.0412(4) 0.2433(5) 0.4041(6) 0.078(2) Uani 1 1 d . . .
H41A H -0.0821 0.2689 0.4232 0.093 Uiso 1 1 calc R . .
C42A C 0.0139(3) 0.2202(4) 0.4668(5) 0.0562(16) Uani 1 1 d . . .
H42A H 0.0115 0.2322 0.5278 0.067 Uiso 1 1 calc R . .
C43A C 0.1506(2) 0.0364(3) 0.4703(3) 0.0287(10) Uani 1 1 d . . .
C44A C 0.2149(3) -0.0049(3) 0.4793(3) 0.0366(11) Uani 1 1 d . . .
H44A H 0.2584 0.0255 0.4998 0.044 Uiso 1 1 calc R . .
C45A C 0.2157(3) -0.0890(3) 0.4587(3) 0.0406(12) Uani 1 1 d . . .
H45A H 0.2595 -0.1167 0.4655 0.049 Uiso 1 1 calc R . .
C46A C 0.1525(3) -0.1328(3) 0.4282(4) 0.0433(13) Uani 1 1 d . . .
H46A H 0.1529 -0.1912 0.4158 0.052 Uiso 1 1 calc R . .
C47A C 0.0892(3) -0.0931(3) 0.4155(4) 0.0433(13) Uani 1 1 d . . .
H47A H 0.0464 -0.1236 0.3918 0.052 Uiso 1 1 calc R . .
C48A C 0.0874(3) -0.0081(3) 0.4374(3) 0.0375(12) Uani 1 1 d . . .
H48A H 0.0434 0.0193 0.4298 0.045 Uiso 1 1 calc R . .
Re1B Re 0.760726(9) 0.206294(10) 0.009950(11) 0.02238(6) Uani 1 1 d . . .
P1B P 0.87858(6) 0.28217(7) 0.01635(8) 0.0247(2) Uani 1 1 d . . .
P2B P 0.65304(6) 0.11239(7) -0.00553(8) 0.0238(2) Uani 1 1 d . . .
O1B O 0.80318(16) 0.12219(18) -0.0738(2) 0.0282(7) Uani 1 1 d . . .
O2B O 0.79256(16) 0.15735(18) 0.12348(19) 0.0273(7) Uani 1 1 d . . .
N1B N 0.71800(19) 0.2653(2) -0.0945(2) 0.0270(8) Uani 1 1 d . . .
N2B N 0.71586(19) 0.2996(2) 0.0807(3) 0.0269(8) Uani 1 1 d . . .
C1B C 0.8032(2) 0.1249(3) -0.1580(3) 0.0318(10) Uani 1 1 d . . .
C2B C 0.7660(3) 0.1791(3) -0.2067(3) 0.0330(11) Uani 1 1 d . . .
H2B H 0.7696 0.1726 -0.2677 0.040 Uiso 1 1 calc R . .
C3B C 0.7222(3) 0.2445(3) -0.1783(3) 0.0323(11) Uani 1 1 d . . .
C4B C 0.6712(3) 0.3333(3) -0.0684(3) 0.0338(11) Uani 1 1 d . . .
H4B1 H 0.6208 0.3123 -0.0756 0.041 Uiso 1 1 calc R . .
H4B2 H 0.6745 0.3781 -0.1069 0.041 Uiso 1 1 calc R . .
C5B C 0.6932(3) 0.3669(3) 0.0254(3) 0.0366(12) Uani 1 1 d . . .
H5B1 H 0.7333 0.4081 0.0284 0.044 Uiso 1 1 calc R . .
H5B2 H 0.6525 0.3953 0.0485 0.044 Uiso 1 1 calc R . .
C6B C 0.7095(2) 0.3072(3) 0.1653(3) 0.0318(10) Uani 1 1 d . . .
C7B C 0.7327(3) 0.2456(3) 0.2207(3) 0.0341(11) Uani 1 1 d . . .
H7B H 0.7204 0.2524 0.2786 0.041 Uiso 1 1 calc R . .
C8B C 0.7707(2) 0.1775(3) 0.1998(3) 0.0299(10) Uani 1 1 d . . .
C9B C 0.8485(3) 0.0617(3) -0.1987(4) 0.0458(13) Uani 1 1 d . . .
H9B1 H 0.8992 0.0770 -0.1804 0.069 Uiso 1 1 calc R . .
H9B2 H 0.8385 0.0593 -0.2627 0.069 Uiso 1 1 calc R . .
H9B3 H 0.8376 0.0075 -0.1798 0.069 Uiso 1 1 calc R . .
C10B C 0.6799(3) 0.2898(3) -0.2471(3) 0.0444(13) Uani 1 1 d . . .
H10D H 0.6288 0.2843 -0.2417 0.067 Uiso 1 1 calc R . .
H10E H 0.6886 0.2662 -0.3054 0.067 Uiso 1 1 calc R . .
H10F H 0.6950 0.3485 -0.2388 0.067 Uiso 1 1 calc R . .
C11B C 0.6787(3) 0.3835(3) 0.2088(4) 0.0497(14) Uani 1 1 d . . .
H11D H 0.7046 0.4330 0.1960 0.075 Uiso 1 1 calc R . .
H11E H 0.6837 0.3807 0.2724 0.075 Uiso 1 1 calc R . .
H11F H 0.6279 0.3860 0.1863 0.075 Uiso 1 1 calc R . .
C12B C 0.7923(3) 0.1178(3) 0.2669(3) 0.0421(13) Uani 1 1 d . . .
H12D H 0.7734 0.0621 0.2443 0.063 Uiso 1 1 calc R . .
H12E H 0.7728 0.1351 0.3214 0.063 Uiso 1 1 calc R . .
H12F H 0.8446 0.1174 0.2784 0.063 Uiso 1 1 calc R . .
C13B C 0.8877(2) 0.3203(3) -0.0889(3) 0.0302(10) Uani 1 1 d . . .
C14B C 0.8504(3) 0.3906(3) -0.1095(4) 0.0381(12) Uani 1 1 d . . .
H14B H 0.8258 0.4201 -0.0669 0.046 Uiso 1 1 calc R . .
C15B C 0.8491(3) 0.4170(4) -0.1917(4) 0.0466(14) Uani 1 1 d . . .
H15B H 0.8236 0.4648 -0.2052 0.056 Uiso 1 1 calc R . .
C16B C 0.8836(3) 0.3761(4) -0.2538(4) 0.0557(18) Uani 1 1 d . . .
H16B H 0.8817 0.3947 -0.3104 0.067 Uiso 1 1 calc R . .
C17B C 0.9218(3) 0.3064(4) -0.2340(3) 0.0472(14) Uani 1 1 d . . .
H17B H 0.9461 0.2774 -0.2771 0.057 Uiso 1 1 calc R . .
C18B C 0.9241(3) 0.2793(3) -0.1505(3) 0.0364(11) Uani 1 1 d . . .
H18B H 0.9509 0.2325 -0.1364 0.044 Uiso 1 1 calc R . .
C19B C 0.9564(2) 0.2179(3) 0.0380(3) 0.0303(10) Uani 1 1 d . . .
C20B C 1.0251(3) 0.2502(4) 0.0378(4) 0.0452(13) Uani 1 1 d . . .
H20B H 1.0317 0.3064 0.0277 0.054 Uiso 1 1 calc R . .
C21B C 1.0844(3) 0.2020(4) 0.0522(4) 0.0555(16) Uani 1 1 d . . .
H21B H 1.1311 0.2249 0.0511 0.067 Uiso 1 1 calc R . .
C22B C 1.0751(3) 0.1198(4) 0.0681(4) 0.0589(17) Uani 1 1 d . . .
H22B H 1.1154 0.0861 0.0772 0.071 Uiso 1 1 calc R . .
C23B C 1.0072(3) 0.0877(4) 0.0707(4) 0.0564(16) Uani 1 1 d . . .
H23B H 1.0009 0.0323 0.0842 0.068 Uiso 1 1 calc R . .
C24B C 0.9474(3) 0.1357(3) 0.0538(3) 0.0415(12) Uani 1 1 d . . .
H24B H 0.9006 0.1122 0.0531 0.050 Uiso 1 1 calc R . .
C25B C 0.9010(2) 0.3729(3) 0.0960(3) 0.0291(10) Uani 1 1 d . . .
C26B C 0.9441(3) 0.4390(3) 0.0793(4) 0.0416(13) Uani 1 1 d . . .
H26B H 0.9600 0.4402 0.0235 0.050 Uiso 1 1 calc R . .
C27B C 0.9636(3) 0.5034(3) 0.1448(4) 0.0497(14) Uani 1 1 d . . .
H27B H 0.9938 0.5478 0.1337 0.060 Uiso 1 1 calc R . .
C28B C 0.9399(3) 0.5036(3) 0.2244(4) 0.0507(15) Uani 1 1 d . . .
H28B H 0.9530 0.5485 0.2679 0.061 Uiso 1 1 calc R . .
C29B C 0.8966(3) 0.4384(3) 0.2425(3) 0.0463(13) Uani 1 1 d . . .
H29B H 0.8804 0.4384 0.2983 0.056 Uiso 1 1 calc R . .
C30B C 0.8774(2) 0.3733(3) 0.1780(3) 0.0339(11) Uani 1 1 d . . .
H30B H 0.8479 0.3287 0.1900 0.041 Uiso 1 1 calc R . .
C31B C 0.5972(2) 0.1280(3) 0.0827(3) 0.0283(10) Uani 1 1 d . . .
C32B C 0.5872(3) 0.0668(3) 0.1384(3) 0.0362(11) Uani 1 1 d . . .
H32B H 0.6051 0.0133 0.1261 0.043 Uiso 1 1 calc R . .
C33B C 0.5517(3) 0.0831(4) 0.2109(4) 0.0488(14) Uani 1 1 d . . .
H33B H 0.5453 0.0406 0.2477 0.059 Uiso 1 1 calc R . .
C34B C 0.5256(3) 0.1594(4) 0.2302(4) 0.0501(15) Uani 1 1 d . . .
H34B H 0.5018 0.1705 0.2806 0.060 Uiso 1 1 calc R . .
C35B C 0.5343(3) 0.2209(3) 0.1749(3) 0.0397(12) Uani 1 1 d . . .
H35B H 0.5159 0.2741 0.1878 0.048 Uiso 1 1 calc R . .
C36B C 0.5694(2) 0.2056(3) 0.1012(3) 0.0321(10) Uani 1 1 d . . .
H36B H 0.5745 0.2478 0.0636 0.039 Uiso 1 1 calc R . .
C37B C 0.5948(2) 0.1164(3) -0.1084(3) 0.0271(9) Uani 1 1 d . . .
C38B C 0.6188(3) 0.0815(3) -0.1854(3) 0.0352(11) Uani 1 1 d . . .
H38B H 0.6614 0.0512 -0.1816 0.042 Uiso 1 1 calc R . .
C39B C 0.5814(3) 0.0904(3) -0.2676(3) 0.0431(13) Uani 1 1 d . . .
H39B H 0.5987 0.0663 -0.3191 0.052 Uiso 1 1 calc R . .
C40B C 0.5194(3) 0.1341(3) -0.2740(3) 0.0447(13) Uani 1 1 d . . .
H40B H 0.4943 0.1411 -0.3299 0.054 Uiso 1 1 calc R . .
C41B C 0.4942(3) 0.1677(3) -0.1987(4) 0.0457(14) Uani 1 1 d . . .
H41B H 0.4510 0.1969 -0.2032 0.055 Uiso 1 1 calc R . .
C42B C 0.5310(3) 0.1594(3) -0.1158(3) 0.0347(11) Uani 1 1 d . . .
H42B H 0.5129 0.1828 -0.0647 0.042 Uiso 1 1 calc R . .
C43B C 0.6726(2) 0.0026(3) -0.0070(3) 0.0252(9) Uani 1 1 d . . .
C44B C 0.7388(2) -0.0218(3) 0.0321(3) 0.0304(10) Uani 1 1 d . . .
H44B H 0.7760 0.0184 0.0532 0.036 Uiso 1 1 calc R . .
C45B C 0.7499(3) -0.1051(3) 0.0401(4) 0.0432(13) Uani 1 1 d . . .
H45B H 0.7946 -0.1216 0.0672 0.052 Uiso 1 1 calc R . .
C46B C 0.6957(3) -0.1648(3) 0.0084(4) 0.0451(13) Uani 1 1 d . . .
H46B H 0.7036 -0.2216 0.0142 0.054 Uiso 1 1 calc R . .
C47B C 0.6314(3) -0.1410(3) -0.0310(4) 0.0406(12) Uani 1 1 d . . .
H47B H 0.5948 -0.1816 -0.0531 0.049 Uiso 1 1 calc R . .
C48B C 0.6191(3) -0.0583(3) -0.0390(3) 0.0358(11) Uani 1 1 d . . .
H48B H 0.5741 -0.0425 -0.0663 0.043 Uiso 1 1 calc R . .
O1W O 0.9991(4) 0.4436(8) 0.5526(6) 0.268(8) Uani 1 1 d . . .

loop_
_atom_site_aniso_label
_atom_site_aniso_U_11
_atom_site_aniso_U_22
_atom_site_aniso_U_33
_atom_site_aniso_U_23
_atom_site_aniso_U_13
_atom_site_aniso_U_12
P5 0.0729(11) 0.0355(7) 0.0350(8) 0.0048(6) 0.0083(7) -0.0012(7)
P6 0.0387(15) 0.0255(11) 0.0431(15) 0.0049(10) 0.0085(12) 0.0030(10)
F1 0.084(3) 0.045(2) 0.083(3) -0.0131(18) 0.008(2) 0.0040(18)
F2 0.196(6) 0.065(3) 0.057(3) -0.022(2) -0.015(3) 0.001(3)
F3 0.083(3) 0.084(3) 0.071(3) -0.003(2) 0.008(2) 0.024(2)
F4 0.081(4) 0.167(6) 0.125(5) 0.005(4) -0.020(3) 0.044(4)
F5 0.112(4) 0.092(3) 0.065(3) 0.025(2) 0.013(2) -0.036(3)
F6 0.124(4) 0.135(4) 0.077(3) 0.046(3) 0.038(3) -0.005(3)
F12 0.054(4) 0.040(3) 0.063(4) 0.013(3) 0.016(3) 0.008(3)
F22 0.059(5) 0.058(4) 0.087(5) 0.022(4) 0.023(4) 0.020(3)
F32 0.048(4) 0.027(3) 0.087(5) 0.007(3) -0.005(3) 0.009(3)
F42 0.070(5) 0.071(4) 0.033(3) 0.002(3) -0.001(3) -0.010(3)
F52 0.062(4) 0.037(3) 0.051(4) -0.001(3) 0.009(3) -0.004(3)
F62 0.067(5) 0.049(4) 0.068(5) 0.006(3) 0.023(4) -0.004(3)
P6' 0.0438(16) 0.0358(14) 0.0224(13) 0.0073(11) 0.0103(11) 0.0025(12)
F12' 0.111(7) 0.082(6) 0.037(4) 0.005(4) -0.010(4) 0.036(5)
F22' 0.107(7) 0.068(5) 0.053(5) -0.012(4) 0.024(5) -0.039(5)
F32' 0.200(12) 0.046(5) 0.113(8) 0.047(5) 0.087(8) 0.050(6)
F42' 0.099(6) 0.052(4) 0.031(4) -0.006(3) 0.011(4) -0.009(4)
F52' 0.133(9) 0.106(7) 0.067(6) 0.033(5) 0.017(5) 0.097(7)
F62' 0.028(5) 0.45(2) 0.066(7) -0.091(10) 0.024(4) -0.046(8)
Re1A 0.02200(10) 0.02266(9) 0.02733(10) 0.00384(7) 0.00215(7) 0.00124(7)
P1A 0.0231(6) 0.0242(5) 0.0275(6) 0.0046(5) 0.0020(5) -0.0006(4)
P2A 0.0202(6) 0.0258(5) 0.0320(6) 0.0049(5) 0.0029(5) 0.0014(4)
O1A 0.0275(18) 0.0354(17) 0.0300(18) -0.0044(14) 0.0012(14) -0.0028(13)
O2A 0.0267(17) 0.0272(16) 0.040(2) 0.0088(14) -0.0001(14) -0.0018(13)
N1A 0.023(2) 0.0276(19) 0.044(2) 0.0112(18) 0.0004(18) 0.0019(15)
N2A 0.027(2) 0.0277(19) 0.037(2) -0.0001(17) 0.0094(18) -0.0022(16)
C1A 0.023(2) 0.044(3) 0.041(3) 0.016(2) -0.004(2) -0.009(2)
C2A 0.039(3) 0.055(3) 0.028(3) 0.008(2) 0.003(2) -0.007(2)
C3A 0.030(3) 0.050(3) 0.038(3) -0.001(2) 0.007(2) -0.004(2)
C4A 0.051(3) 0.024(2) 0.055(4) 0.002(2) 0.020(3) 0.004(2)
C5A 0.033(3) 0.025(2) 0.054(3) 0.009(2) 0.004(2) 0.005(2)
C6A 0.034(3) 0.039(3) 0.045(3) 0.014(2) -0.007(2) -0.006(2)
C7A 0.044(3) 0.053(3) 0.031(3) 0.010(2) -0.008(2) -0.012(3)
C8A 0.029(3) 0.047(3) 0.035(3) 0.001(2) -0.003(2) -0.008(2)
C9A 0.050(4) 0.055(4) 0.054(4) 0.031(3) -0.010(3) -0.008(3)
C10A 0.070(5) 0.065(4) 0.045(4) -0.009(3) 0.008(3) 0.012(3)
C11A 0.064(4) 0.054(4) 0.059(4) 0.020(3) -0.020(3) 0.003(3)
C12A 0.057(4) 0.072(4) 0.042(3) -0.014(3) 0.009(3) -0.008(3)
C13A 0.028(2) 0.032(2) 0.028(2) 0.0078(19) 0.0010(19) -0.0029(19)
C14A 0.038(3) 0.034(3) 0.035(3) 0.006(2) 0.007(2) 0.003(2)
C15A 0.041(3) 0.045(3) 0.046(3) 0.016(3) 0.005(3) 0.006(2)
C16A 0.047(3) 0.071(4) 0.041(3) 0.029(3) 0.002(3) 0.001(3)
C17A 0.040(3) 0.072(4) 0.031(3) 0.009(3) 0.010(2) 0.003(3)
C18A 0.032(3) 0.041(3) 0.033(3) 0.003(2) 0.004(2) 0.002(2)
C19A 0.031(3) 0.033(2) 0.029(2) 0.0045(19) 0.004(2) -0.0010(19)
C20A 0.035(3) 0.034(3) 0.061(4) -0.002(2) 0.002(3) -0.002(2)
C21A 0.023(3) 0.061(4) 0.071(4) 0.005(3) -0.003(3) 0.001(2)
C22A 0.036(3) 0.051(3) 0.054(4) 0.006(3) 0.002(3) 0.018(2)
C23A 0.042(3) 0.030(2) 0.040(3) 0.004(2) 0.003(2) 0.010(2)
C24A 0.028(3) 0.033(2) 0.038(3) 0.008(2) 0.002(2) -0.0019(19)
C25A 0.024(2) 0.031(2) 0.033(3) 0.001(2) 0.002(2) -0.0033(18)
C26A 0.059(4) 0.033(3) 0.039(3) 0.003(2) 0.003(3) -0.012(2)
C27A 0.074(4) 0.042(3) 0.051(4) -0.004(3) 0.000(3) -0.023(3)
C28A 0.053(4) 0.058(4) 0.040(3) -0.012(3) 0.005(3) -0.015(3)
C29A 0.055(4) 0.066(4) 0.028(3) 0.003(3) 0.004(3) -0.012(3)
C30A 0.039(3) 0.042(3) 0.032(3) 0.007(2) 0.000(2) -0.007(2)
C31A 0.024(2) 0.045(3) 0.035(3) 0.001(2) 0.004(2) 0.002(2)
C32A 0.042(3) 0.050(3) 0.040(3) 0.016(2) 0.010(2) 0.014(2)
C33A 0.067(5) 0.085(5) 0.049(4) 0.032(4) 0.018(3) 0.032(4)
C34A 0.049(4) 0.113(6) 0.037(3) 0.008(4) 0.013(3) 0.031(4)
C35A 0.040(4) 0.082(5) 0.053(4) -0.013(3) 0.011(3) 0.005(3)
C36A 0.033(3) 0.050(3) 0.047(3) -0.007(3) 0.012(2) -0.001(2)
C37A 0.021(2) 0.034(2) 0.045(3) 0.014(2) -0.002(2) -0.0004(19)
C38A 0.033(3) 0.060(4) 0.044(3) 0.011(3) -0.005(2) -0.009(3)
C39A 0.050(4) 0.082(5) 0.059(4) 0.025(4) -0.014(3) -0.012(3)
C40A 0.050(4) 0.092(6) 0.082(5) 0.050(5) -0.016(4) -0.005(4)
C41A 0.040(4) 0.083(5) 0.117(7) 0.029(5) 0.016(4) 0.028(3)
C42A 0.034(3) 0.065(4) 0.074(4) 0.022(3) 0.013(3) 0.020(3)
C43A 0.030(3) 0.025(2) 0.032(3) 0.0043(18) 0.007(2) -0.0029(18)
C44A 0.029(3) 0.037(3) 0.042(3) 0.003(2) 0.000(2) 0.000(2)
C45A 0.041(3) 0.032(3) 0.046(3) 0.002(2) -0.002(2) 0.009(2)
C46A 0.056(4) 0.024(2) 0.049(3) 0.005(2) 0.004(3) -0.003(2)
C47A 0.042(3) 0.032(3) 0.054(4) -0.001(2) 0.007(3) -0.012(2)
C48A 0.028(3) 0.036(3) 0.049(3) 0.001(2) 0.008(2) -0.003(2)
Re1B 0.02206(10) 0.02171(9) 0.02320(10) 0.00367(7) 0.00117(7) 0.00043(6)
P1B 0.0222(6) 0.0229(5) 0.0288(6) 0.0045(4) 0.0010(5) -0.0014(4)
P2B 0.0202(6) 0.0244(5) 0.0269(6) 0.0050(4) 0.0016(5) 0.0015(4)
O1B 0.0277(17) 0.0276(16) 0.0285(17) -0.0011(13) 0.0041(13) -0.0011(13)
O2B 0.0288(17) 0.0283(16) 0.0243(16) 0.0054(13) 0.0003(13) -0.0004(13)
N1B 0.0214(19) 0.0273(19) 0.032(2) 0.0066(16) -0.0013(16) -0.0030(15)
N2B 0.024(2) 0.0216(17) 0.036(2) 0.0062(16) 0.0041(16) 0.0017(14)
C1B 0.026(2) 0.036(3) 0.032(3) -0.003(2) 0.007(2) -0.0078(19)
C2B 0.034(3) 0.042(3) 0.022(2) 0.000(2) 0.004(2) -0.008(2)
C3B 0.028(3) 0.038(3) 0.031(3) 0.013(2) -0.001(2) -0.011(2)
C4B 0.031(3) 0.031(2) 0.040(3) 0.011(2) 0.000(2) 0.008(2)
C5B 0.041(3) 0.027(2) 0.043(3) 0.011(2) 0.002(2) 0.008(2)
C6B 0.027(3) 0.034(2) 0.033(3) -0.002(2) 0.004(2) -0.0008(19)
C7B 0.036(3) 0.036(3) 0.029(3) 0.001(2) 0.003(2) -0.005(2)
C8B 0.029(3) 0.035(2) 0.025(2) 0.0019(19) 0.0009(19) -0.0068(19)
C9B 0.051(4) 0.046(3) 0.040(3) -0.007(2) 0.011(3) 0.002(3)
C10B 0.046(3) 0.052(3) 0.035(3) 0.018(2) -0.005(2) -0.006(3)
C11B 0.061(4) 0.041(3) 0.045(3) -0.006(2) 0.007(3) 0.010(3)
C12B 0.053(3) 0.040(3) 0.033(3) 0.013(2) 0.001(2) -0.005(2)
C13B 0.030(3) 0.033(2) 0.028(2) 0.0046(19) 0.005(2) -0.0077(19)
C14B 0.028(3) 0.042(3) 0.047(3) 0.015(2) 0.004(2) 0.000(2)
C15B 0.038(3) 0.057(3) 0.047(3) 0.026(3) -0.002(3) -0.004(3)
C16B 0.043(3) 0.084(5) 0.039(3) 0.031(3) -0.014(3) -0.025(3)
C17B 0.044(3) 0.065(4) 0.030(3) -0.006(3) 0.006(2) -0.019(3)
C18B 0.032(3) 0.037(3) 0.038(3) 0.002(2) 0.000(2) -0.010(2)
C19B 0.027(2) 0.032(2) 0.031(3) 0.0034(19) 0.000(2) 0.0044(19)
C20B 0.029(3) 0.050(3) 0.057(4) 0.015(3) 0.001(2) 0.003(2)
C21B 0.034(3) 0.067(4) 0.067(4) 0.020(3) -0.001(3) 0.009(3)
C22B 0.037(3) 0.062(4) 0.080(5) 0.017(3) 0.005(3) 0.025(3)
C23B 0.056(4) 0.045(3) 0.069(4) 0.016(3) 0.001(3) 0.021(3)
C24B 0.038(3) 0.037(3) 0.049(3) 0.006(2) 0.001(2) 0.007(2)
C25B 0.024(2) 0.026(2) 0.035(3) 0.0025(19) -0.004(2) -0.0026(18)
C26B 0.048(3) 0.037(3) 0.040(3) 0.001(2) 0.010(2) -0.013(2)
C27B 0.053(4) 0.039(3) 0.055(4) -0.002(3) 0.006(3) -0.017(3)
C28B 0.060(4) 0.042(3) 0.045(3) -0.011(2) 0.000(3) -0.010(3)
C29B 0.049(3) 0.053(3) 0.033(3) -0.006(2) 0.003(2) -0.008(3)
C30B 0.029(3) 0.033(2) 0.039(3) 0.007(2) 0.001(2) -0.007(2)
C31B 0.020(2) 0.036(2) 0.028(2) 0.0032(19) 0.0017(19) 0.0031(18)
C32B 0.032(3) 0.040(3) 0.039(3) 0.011(2) 0.009(2) 0.010(2)
C33B 0.052(4) 0.056(3) 0.048(3) 0.026(3) 0.023(3) 0.019(3)
C34B 0.052(4) 0.064(4) 0.043(3) 0.017(3) 0.024(3) 0.026(3)
C35B 0.035(3) 0.045(3) 0.041(3) 0.005(2) 0.011(2) 0.013(2)
C36B 0.029(3) 0.034(2) 0.033(3) 0.003(2) 0.002(2) 0.0016(19)
C37B 0.026(2) 0.028(2) 0.027(2) 0.0072(18) -0.0012(19) -0.0033(18)
C38B 0.031(3) 0.039(3) 0.034(3) -0.001(2) 0.003(2) -0.005(2)
C39B 0.047(3) 0.051(3) 0.029(3) 0.001(2) 0.003(2) -0.015(3)
C40B 0.048(3) 0.048(3) 0.035(3) 0.011(2) -0.009(2) -0.009(3)
C41B 0.040(3) 0.046(3) 0.048(3) 0.009(3) -0.013(3) 0.005(2)
C42B 0.031(3) 0.038(3) 0.035(3) 0.006(2) -0.001(2) 0.005(2)
C43B 0.025(2) 0.023(2) 0.029(2) 0.0040(17) 0.0048(18) 0.0010(17)
C44B 0.023(2) 0.028(2) 0.039(3) 0.002(2) 0.001(2) 0.0007(18)
C45B 0.037(3) 0.033(3) 0.060(4) 0.005(2) 0.003(3) 0.014(2)
C46B 0.053(4) 0.025(2) 0.059(4) 0.001(2) 0.011(3) 0.001(2)
C47B 0.039(3) 0.028(2) 0.054(3) 0.001(2) 0.008(3) -0.005(2)
C48B 0.029(3) 0.036(3) 0.041(3) 0.004(2) 0.001(2) -0.005(2)
O1W 0.087(6) 0.48(2) 0.194(10) -0.208(11) 0.034(7) -0.047(9)

loop_
_atom_type_symbol
_atom_type_description
_atom_type_scat_dispersion_real
_atom_type_scat_dispersion_imag
_atom_type_scat_source
C C 0.0033 0.0016 'International Tables Vol C Tables 4.2.6.8 and 6.1.1.4'
H H 0.0000 0.0000 'International Tables Vol C Tables 4.2.6.8 and 6.1.1.4'
F F 0.0171 0.0103 'International Tables Vol C Tables 4.2.6.8 and 6.1.1.4'
N N 0.0061 0.0033 'International Tables Vol C Tables 4.2.6.8 and 6.1.1.4'
O O 0.0106 0.0060 'International Tables Vol C Tables 4.2.6.8 and 6.1.1.4'
P P 0.1023 0.0942 'International Tables Vol C Tables 4.2.6.8 and 6.1.1.4'
Re Re -1.0185 7.2310 'International Tables Vol C Tables 4.2.6.8 and 6.1.1.4'

loop_
_geom_angle_atom_site_label_1
_geom_angle_atom_site_label_2
_geom_angle_atom_site_label_3
_geom_angle
_geom_angle_site_symmetry_1
_geom_angle_site_symmetry_3
_geom_angle_publ_flag
F4 P5 F5 96.5(3) . . ?
F4 P5 F6 89.6(3) . . ?
F5 P5 F6 173.1(3) . . ?
F4 P5 F2 90.8(3) . . ?
F5 P5 F2 87.9(3) . . ?
F6 P5 F2 88.8(3) . . ?
F4 P5 F1 93.3(3) . . ?
F5 P5 F1 90.9(2) . . ?
F6 P5 F1 92.0(3) . . ?
F2 P5 F1 175.9(3) . . ?
F4 P5 F3 177.3(3) . . ?
F5 P5 F3 86.2(2) . . ?
F6 P5 F3 87.7(3) . . ?
F2 P5 F3 89.5(3) . . ?
F1 P5 F3 86.5(2) . . ?
F62 P6 F42 90.7(4) . . ?
F62 P6 F32 90.9(4) . . ?
F42 P6 F32 90.8(4) . . ?
F62 P6 F12 91.5(4) . . ?
F42 P6 F12 176.9(4) . . ?
F32 P6 F12 86.8(4) . . ?
F62 P6 F52 91.6(4) . . ?
F42 P6 F52 92.6(3) . . ?
F32 P6 F52 175.7(4) . . ?
F12 P6 F52 89.7(4) . . ?
F62 P6 F22 179.0(4) . . ?
F42 P6 F22 89.6(4) . . ?
F32 P6 F22 88.1(4) . . ?
F12 P6 F22 88.3(3) . . ?
F52 P6 F22 89.4(4) . . ?
F32' P6' F62' 80.9(7) . . ?
F32' P6' F52' 92.2(6) . . ?
F62' P6' F52' 75.3(7) . . ?
F32' P6' F22' 90.8(5) . . ?
F62' P6' F22' 166.4(9) . . ?
F52' P6' F22' 94.4(6) . . ?
F32' P6' F12' 91.8(5) . . ?
F62' P6' F12' 98.4(7) . . ?
F52' P6' F12' 171.9(6) . . ?
F22' P6' F12' 92.5(5) . . ?
F32' P6' F42' 178.9(6) . . ?
F62' P6' F42' 100.1(7) . . ?
F52' P6' F42' 88.6(5) . . ?
F22' P6' F42' 88.4(4) . . ?
F12' P6' F42' 87.6(4) . . ?
O1A Re1A O2A 98.41(13) . . ?
O1A Re1A N2A 171.82(14) . . ?
O2A Re1A N2A 89.33(15) . . ?
O1A Re1A N1A 89.66(15) . . ?
O2A Re1A N1A 171.34(15) . . ?
N2A Re1A N1A 82.77(16) . . ?
O1A Re1A P1A 86.63(9) . . ?
O2A Re1A P1A 91.43(9) . . ?
N2A Re1A P1A 90.56(11) . . ?
N1A Re1A P1A 92.18(11) . . ?
O1A Re1A P2A 88.60(9) . . ?
O2A Re1A P2A 86.59(9) . . ?
N2A Re1A P2A 94.53(11) . . ?
N1A Re1A P2A 90.50(11) . . ?
P1A Re1A P2A 174.51(4) . . ?
C13A P1A C19A 103.8(2) . . ?
C13A P1A C25A 107.0(2) . . ?
C19A P1A C25A 101.6(2) . . ?
C13A P1A Re1A 111.24(15) . . ?
C19A P1A Re1A 115.04(15) . . ?
C25A P1A Re1A 116.86(15) . . ?
C37A P2A C43A 102.2(2) . . ?
C37A P2A C31A 106.4(2) . . ?
C43A P2A C31A 102.5(2) . . ?
C37A P2A Re1A 113.78(15) . . ?
C43A P2A Re1A 115.02(15) . . ?
C31A P2A Re1A 115.42(16) . . ?
C8A O1A Re1A 126.9(3) . . ?
C1A O2A Re1A 126.4(3) . . ?
C6A N1A C5A 121.0(4) . . ?
C6A N1A Re1A 126.9(3) . . ?
C5A N1A Re1A 111.8(3) . . ?
C3A N2A C4A 120.6(4) . . ?
C3A N2A Re1A 127.6(3) . . ?
C4A N2A Re1A 111.6(3) . . ?
O2A C1A C2A 124.2(5) . . ?
O2A C1A C9A 114.1(5) . . ?
C2A C1A C9A 121.7(5) . . ?
C1A C2A C3A 128.5(5) . . ?
N2A C3A C2A 121.6(5) . . ?
N2A C3A C10A 120.8(5) . . ?
C2A C3A C10A 117.5(5) . . ?
N2A C4A C5A 109.5(4) . . ?
N1A C5A C4A 109.7(4) . . ?
N1A C6A C7A 122.9(5) . . ?
N1A C6A C11A 120.2(5) . . ?
C7A C6A C11A 116.9(5) . . ?
C8A C7A C6A 127.5(5) . . ?
O1A C8A C7A 124.9(5) . . ?
O1A C8A C12A 113.2(5) . . ?
C7A C8A C12A 121.9(5) . . ?
C18A C13A C14A 118.7(4) . . ?
C18A C13A P1A 121.6(4) . . ?
C14A C13A P1A 119.2(4) . . ?
C15A C14A C13A 120.3(5) . . ?
C16A C15A C14A 120.3(5) . . ?
C15A C16A C17A 120.0(5) . . ?
C18A C17A C16A 119.9(5) . . ?
C17A C18A C13A 120.8(5) . . ?
C20A C19A C24A 118.0(4) . . ?
C20A C19A P1A 120.4(4) . . ?
C24A C19A P1A 121.6(4) . . ?
C19A C20A C21A 121.1(5) . . ?
C22A C21A C20A 119.0(5) . . ?
C21A C22A C23A 120.1(5) . . ?
C24A C23A C22A 121.2(5) . . ?
C23A C24A C19A 120.6(4) . . ?
C30A C25A C26A 119.2(5) . . ?
C30A C25A P1A 116.0(4) . . ?
C26A C25A P1A 124.8(4) . . ?
C27A C26A C25A 119.6(5) . . ?
C28A C27A C26A 120.8(5) . . ?
C27A C28A C29A 120.3(5) . . ?
C30A C29A C28A 119.7(5) . . ?
C25A C30A C29A 120.4(5) . . ?
C32A C31A C36A 119.3(5) . . ?
C32A C31A P2A 123.0(4) . . ?
C36A C31A P2A 117.7(4) . . ?
C33A C32A C31A 120.5(6) . . ?
C32A C33A C34A 120.9(6) . . ?
C35A C34A C33A 119.6(6) . . ?
C34A C35A C36A 120.6(6) . . ?
C35A C36A C31A 119.1(6) . . ?
C42A C37A C38A 118.7(5) . . ?
C42A C37A P2A 124.6(4) . . ?
C38A C37A P2A 116.7(4) . . ?
C39A C38A C37A 121.1(6) . . ?
C40A C39A C38A 119.3(7) . . ?
C39A C40A C41A 121.6(6) . . ?
C40A C41A C42A 121.0(6) . . ?
C37A C42A C41A 118.2(6) . . ?
C48A C43A C44A 119.3(4) . . ?
C48A C43A P2A 120.0(4) . . ?
C44A C43A P2A 120.6(4) . . ?
C45A C44A C43A 120.6(5) . . ?
C44A C45A C46A 119.7(5) . . ?
C47A C46A C45A 120.7(5) . . ?
C46A C47A C48A 120.2(5) . . ?
C47A C48A C43A 119.5(5) . . ?
O2B Re1B O1B 98.58(12) . . ?
O2B Re1B N2B 88.64(14) . . ?
O1B Re1B N2B 172.65(13) . . ?
O2B Re1B N1B 171.44(13) . . ?
O1B Re1B N1B 89.60(14) . . ?
N2B Re1B N1B 83.25(15) . . ?
O2B Re1B P2B 87.02(9) . . ?
O1B Re1B P2B 87.56(9) . . ?
N2B Re1B P2B 94.25(10) . . ?
N1B Re1B P2B 90.84(10) . . ?
O2B Re1B P1B 91.64(9) . . ?
O1B Re1B P1B 84.13(9) . . ?
N2B Re1B P1B 94.33(10) . . ?
N1B Re1B P1B 91.70(10) . . ?
P2B Re1B P1B 171.29(4) . . ?
C13B P1B C25B 104.1(2) . . ?
C13B P1B C19B 104.7(2) . . ?
C25B P1B C19B 102.3(2) . . ?
C13B P1B Re1B 110.32(15) . . ?
C25B P1B Re1B 119.90(16) . . ?
C19B P1B Re1B 114.03(15) . . ?
C37B P2B C31B 107.2(2) . . ?
C37B P2B C43B 102.7(2) . . ?
C31B P2B C43B 103.0(2) . . ?
C37B P2B Re1B 113.47(14) . . ?
C31B P2B Re1B 114.92(15) . . ?
C43B P2B Re1B 114.32(14) . . ?
C1B O1B Re1B 126.6(3) . . ?
C8B O2B Re1B 126.7(3) . . ?
C3B N1B C4B 119.7(4) . . ?
C3B N1B Re1B 127.6(3) . . ?
C4B N1B Re1B 112.3(3) . . ?
C6B N2B C5B 120.4(4) . . ?
C6B N2B Re1B 128.3(3) . . ?
C5B N2B Re1B 111.2(3) . . ?
O1B C1B C2B 124.8(4) . . ?
O1B C1B C9B 113.7(4) . . ?
C2B C1B C9B 121.4(5) . . ?
C1B C2B C3B 128.7(4) . . ?
N1B C3B C2B 121.7(4) . . ?
N1B C3B C10B 120.1(5) . . ?
C2B C3B C10B 118.2(5) . . ?
N1B C4B C5B 110.6(4) . . ?
N2B C5B C4B 111.2(4) . . ?
N2B C6B C7B 122.0(4) . . ?
N2B C6B C11B 121.5(4) . . ?
C7B C6B C11B 116.4(4) . . ?
C8B C7B C6B 127.2(5) . . ?
O2B C8B C7B 125.5(4) . . ?
O2B C8B C12B 113.6(4) . . ?
C7B C8B C12B 120.9(4) . . ?
C18B C13B C14B 119.5(5) . . ?
C18B C13B P1B 122.9(4) . . ?
C14B C13B P1B 117.4(4) . . ?
C15B C14B C13B 119.9(5) . . ?
C16B C15B C14B 121.3(6) . . ?
C15B C16B C17B 119.6(5) . . ?
C16B C17B C18B 119.8(5) . . ?
C13B C18B C17B 120.0(5) . . ?
C20B C19B C24B 118.8(4) . . ?
C20B C19B P1B 120.5(4) . . ?
C24B C19B P1B 120.7(4) . . ?
C19B C20B C21B 121.3(5) . . ?
C20B C21B C22B 119.6(6) . . ?
C23B C22B C21B 119.6(5) . . ?
C22B C23B C24B 120.6(6) . . ?
C19B C24B C23B 120.0(5) . . ?
C30B C25B C26B 118.9(4) . . ?
C30B C25B P1B 118.5(3) . . ?
C26B C25B P1B 122.4(4) . . ?
C27B C26B C25B 119.8(5) . . ?
C28B C27B C26B 120.9(5) . . ?
C27B C28B C29B 120.4(5) . . ?
C30B C29B C28B 119.3(5) . . ?
C29B C30B C25B 120.7(4) . . ?
C36B C31B C32B 118.5(4) . . ?
C36B C31B P2B 119.3(4) . . ?
C32B C31B P2B 121.8(4) . . ?
C33B C32B C31B 120.9(5) . . ?
C34B C33B C32B 120.8(5) . . ?
C33B C34B C35B 119.1(5) . . ?
C36B C35B C34B 121.0(5) . . ?
C35B C36B C31B 119.6(4) . . ?
C38B C37B C42B 118.1(4) . . ?
C38B C37B P2B 117.8(4) . . ?
C42B C37B P2B 123.8(4) . . ?
C39B C38B C37B 121.3(5) . . ?
C40B C39B C38B 120.0(5) . . ?
C39B C40B C41B 119.5(5) . . ?
C40B C41B C42B 121.2(5) . . ?
C41B C42B C37B 119.9(5) . . ?
C44B C43B C48B 119.0(4) . . ?
C44B C43B P2B 120.2(3) . . ?
C48B C43B P2B 120.5(3) . . ?
C45B C44B C43B 119.6(4) . . ?
C44B C45B C46B 120.6(5) . . ?
C47B C46B C45B 119.7(5) . . ?
C46B C47B C48B 120.6(5) . . ?
C47B C48B C43B 120.5(5) . . ?

loop_
_geom_bond_atom_site_label_1
_geom_bond_atom_site_label_2
_geom_bond_distance
_geom_bond_site_symmetry_2
_geom_bond_publ_flag
P5 F4 1.528(5) . ?
P5 F5 1.561(4) . ?
P5 F6 1.573(4) . ?
P5 F2 1.578(4) . ?
P5 F1 1.588(4) . ?
P5 F3 1.633(4) . ?
P6 F62 1.526(7) . ?
P6 F42 1.536(7) . ?
P6 F32 1.553(6) . ?
P6 F12 1.553(6) . ?
P6 F52 1.578(6) . ?
P6 F22 1.612(7) . ?
P6' F32' 1.419(9) . ?
P6' F62' 1.477(9) . ?
P6' F52' 1.513(8) . ?
P6' F22' 1.561(8) . ?
P6' F12' 1.580(7) . ?
P6' F42' 1.632(7) . ?
Re1A O1A 2.027(3) . ?
Re1A O2A 2.028(3) . ?
Re1A N2A 2.039(4) . ?
Re1A N1A 2.041(4) . ?
Re1A P1A 2.4827(11) . ?
Re1A P2A 2.4868(11) . ?
P1A C13A 1.809(5) . ?
P1A C19A 1.823(5) . ?
P1A C25A 1.824(5) . ?
P2A C37A 1.824(5) . ?
P2A C43A 1.832(4) . ?
P2A C31A 1.839(5) . ?
O1A C8A 1.301(6) . ?
O2A C1A 1.309(6) . ?
N1A C6A 1.326(6) . ?
N1A C5A 1.468(6) . ?
N2A C3A 1.319(6) . ?
N2A C4A 1.480(6) . ?
C1A C2A 1.362(7) . ?
C1A C9A 1.484(7) . ?
C2A C3A 1.428(7) . ?
C3A C10A 1.505(7) . ?
C4A C5A 1.514(7) . ?
C6A C7A 1.426(8) . ?
C6A C11A 1.509(7) . ?
C7A C8A 1.372(7) . ?
C8A C12A 1.499(7) . ?
C13A C18A 1.389(7) . ?
C13A C14A 1.409(6) . ?
C14A C15A 1.397(7) . ?
C15A C16A 1.368(8) . ?
C16A C17A 1.406(8) . ?
C17A C18A 1.387(7) . ?
C19A C20A 1.394(7) . ?
C19A C24A 1.404(6) . ?
C20A C21A 1.417(7) . ?
C21A C22A 1.379(8) . ?
C22A C23A 1.381(7) . ?
C23A C24A 1.373(6) . ?
C25A C30A 1.380(6) . ?
C25A C26A 1.399(7) . ?
C26A C27A 1.395(7) . ?
C27A C28A 1.348(8) . ?
C28A C29A 1.391(8) . ?
C29A C30A 1.389(7) . ?
C31A C32A 1.380(7) . ?
C31A C36A 1.424(7) . ?
C32A C33A 1.379(7) . ?
C33A C34A 1.386(9) . ?
C34A C35A 1.382(9) . ?
C35A C36A 1.393(8) . ?
C37A C42A 1.387(7) . ?
C37A C38A 1.396(7) . ?
C38A C39A 1.384(8) . ?
C39A C40A 1.339(10) . ?
C40A C41A 1.346(10) . ?
C41A C42A 1.412(9) . ?
C43A C48A 1.392(6) . ?
C43A C44A 1.394(6) . ?
C44A C45A 1.374(7) . ?
C45A C46A 1.379(7) . ?
C46A C47A 1.370(7) . ?
C47A C48A 1.392(7) . ?
Re1B O2B 2.025(3) . ?
Re1B O1B 2.037(3) . ?
Re1B N2B 2.044(4) . ?
Re1B N1B 2.045(4) . ?
Re1B P2B 2.4820(11) . ?
Re1B P1B 2.4992(11) . ?
P1B C13B 1.822(5) . ?
P1B C25B 1.833(5) . ?
P1B C19B 1.835(5) . ?
P2B C37B 1.823(4) . ?
P2B C31B 1.825(5) . ?
P2B C43B 1.829(4) . ?
O1B C1B 1.308(5) . ?
O2B C8B 1.311(5) . ?
N1B C3B 1.319(6) . ?
N1B C4B 1.486(6) . ?
N2B C6B 1.323(6) . ?
N2B C5B 1.490(5) . ?
C1B C2B 1.364(7) . ?
C1B C9B 1.492(7) . ?
C2B C3B 1.428(7) . ?
C3B C10B 1.508(6) . ?
C4B C5B 1.503(7) . ?
C6B C7B 1.421(7) . ?
C6B C11B 1.515(6) . ?
C7B C8B 1.365(7) . ?
C8B C12B 1.514(6) . ?
C13B C18B 1.370(7) . ?
C13B C14B 1.397(6) . ?
C14B C15B 1.378(7) . ?
C15B C16B 1.354(9) . ?
C16B C17B 1.393(9) . ?
C17B C18B 1.400(7) . ?
C19B C20B 1.384(7) . ?
C19B C24B 1.391(7) . ?
C20B C21B 1.387(7) . ?
C21B C22B 1.392(8) . ?
C22B C23B 1.376(8) . ?
C23B C24B 1.397(7) . ?
C25B C30B 1.394(7) . ?
C25B C26B 1.394(6) . ?
C26B C27B 1.392(7) . ?
C27B C28B 1.358(8) . ?
C28B C29B 1.392(8) . ?
C29B C30B 1.390(7) . ?
C31B C36B 1.395(6) . ?
C31B C32B 1.401(6) . ?
C32B C33B 1.382(7) . ?
C33B C34B 1.364(7) . ?
C34B C35B 1.396(7) . ?
C35B C36B 1.392(7) . ?
C37B C38B 1.399(6) . ?
C37B C42B 1.400(6) . ?
C38B C39B 1.395(7) . ?
C39B C40B 1.379(8) . ?
C40B C41B 1.381(8) . ?
C41B C42B 1.399(7) . ?
C43B C44B 1.400(6) . ?
C43B C48B 1.405(6) . ?
C44B C45B 1.388(6) . ?
C45B C46B 1.400(7) . ?
C46B C47B 1.368(7) . ?
C47B C48B 1.383(7) . ?

loop_
_geom_torsion_atom_site_label_1
_geom_torsion_atom_site_label_2
_geom_torsion_atom_site_label_3
_geom_torsion_atom_site_label_4
_geom_torsion
_geom_torsion_site_symmetry_1
_geom_torsion_site_symmetry_2
_geom_torsion_site_symmetry_3
_geom_torsion_site_symmetry_4
_geom_torsion_publ_flag
O1A Re1A P1A C13A 62.52(19) . . . . ?
O2A Re1A P1A C13A 160.86(19) . . . . ?
N2A Re1A P1A C13A -109.8(2) . . . . ?
N1A Re1A P1A C13A -27.0(2) . . . . ?
O1A Re1A P1A C19A -55.18(19) . . . . ?
O2A Re1A P1A C19A 43.16(19) . . . . ?
N2A Re1A P1A C19A 132.5(2) . . . . ?
N1A Re1A P1A C19A -144.7(2) . . . . ?
O1A Re1A P1A C25A -174.3(2) . . . . ?
O2A Re1A P1A C25A -75.92(19) . . . . ?
N2A Re1A P1A C25A 13.4(2) . . . . ?
N1A Re1A P1A C25A 96.2(2) . . . . ?
O1A Re1A P2A C37A -78.8(2) . . . . ?
O2A Re1A P2A C37A -177.3(2) . . . . ?
N2A Re1A P2A C37A 93.6(2) . . . . ?
N1A Re1A P2A C37A 10.9(2) . . . . ?
O1A Re1A P2A C43A 38.68(19) . . . . ?
O2A Re1A P2A C43A -59.83(19) . . . . ?
N2A Re1A P2A C43A -148.9(2) . . . . ?
N1A Re1A P2A C43A 128.3(2) . . . . ?
O1A Re1A P2A C31A 157.7(2) . . . . ?
O2A Re1A P2A C31A 59.2(2) . . . . ?
N2A Re1A P2A C31A -29.8(2) . . . . ?
N1A Re1A P2A C31A -112.6(2) . . . . ?
O2A Re1A O1A C8A -171.9(4) . . . . ?
N1A Re1A O1A C8A 11.3(4) . . . . ?
P1A Re1A O1A C8A -80.9(4) . . . . ?
P2A Re1A O1A C8A 101.8(4) . . . . ?
O1A Re1A O2A C1A -167.7(3) . . . . ?
N2A Re1A O2A C1A 14.9(3) . . . . ?
P1A Re1A O2A C1A 105.5(3) . . . . ?
P2A Re1A O2A C1A -79.6(3) . . . . ?
O1A Re1A N1A C6A -2.7(4) . . . . ?
N2A Re1A N1A C6A 174.2(4) . . . . ?
P1A Re1A N1A C6A 83.9(4) . . . . ?
P2A Re1A N1A C6A -91.3(4) . . . . ?
O1A Re1A N1A C5A 170.9(3) . . . . ?
N2A Re1A N1A C5A -12.2(3) . . . . ?
P1A Re1A N1A C5A -102.5(3) . . . . ?
P2A Re1A N1A C5A 82.3(3) . . . . ?
O2A Re1A N2A C3A -3.0(4) . . . . ?
N1A Re1A N2A C3A 173.4(4) . . . . ?
P1A Re1A N2A C3A -94.4(4) . . . . ?
P2A Re1A N2A C3A 83.5(4) . . . . ?
O2A Re1A N2A C4A 172.0(3) . . . . ?
N1A Re1A N2A C4A -11.5(3) . . . . ?
P1A Re1A N2A C4A 80.6(3) . . . . ?
P2A Re1A N2A C4A -101.4(3) . . . . ?
Re1A O2A C1A C2A -17.5(6) . . . . ?
Re1A O2A C1A C9A 161.6(3) . . . . ?
O2A C1A C2A C3A 3.8(8) . . . . ?
C9A C1A C2A C3A -175.2(5) . . . . ?
C4A N2A C3A C2A 178.6(4) . . . . ?
Re1A N2A C3A C2A -6.8(7) . . . . ?
C4A N2A C3A C10A -1.2(7) . . . . ?
Re1A N2A C3A C10A 173.4(4) . . . . ?
C1A C2A C3A N2A 9.2(9) . . . . ?
C1A C2A C3A C10A -171.0(5) . . . . ?
C3A N2A C4A C5A -152.4(4) . . . . ?
Re1A N2A C4A C5A 32.2(5) . . . . ?
C6A N1A C5A C4A -153.1(4) . . . . ?
Re1A N1A C5A C4A 32.9(4) . . . . ?
N2A C4A C5A N1A -42.3(5) . . . . ?
C5A N1A C6A C7A -177.6(4) . . . . ?
Re1A N1A C6A C7A -4.5(7) . . . . ?
C5A N1A C6A C11A 1.4(7) . . . . ?
Re1A N1A C6A C11A 174.5(4) . . . . ?
N1A C6A C7A C8A 6.5(9) . . . . ?
C11A C6A C7A C8A -172.5(5) . . . . ?
Re1A O1A C8A C7A -13.0(7) . . . . ?
Re1A O1A C8A C12A 167.9(3) . . . . ?
C6A C7A C8A O1A 2.8(9) . . . . ?
C6A C7A C8A C12A -178.1(5) . . . . ?
C19A P1A C13A C18A 25.4(4) . . . . ?
C25A P1A C13A C18A 132.4(4) . . . . ?
Re1A P1A C13A C18A -98.9(4) . . . . ?
C19A P1A C13A C14A -163.1(4) . . . . ?
C25A P1A C13A C14A -56.2(4) . . . . ?
Re1A P1A C13A C14A 72.6(4) . . . . ?
C18A C13A C14A C15A -3.4(7) . . . . ?
P1A C13A C14A C15A -175.1(4) . . . . ?
C13A C14A C15A C16A 3.1(8) . . . . ?
C14A C15A C16A C17A -1.4(9) . . . . ?
C15A C16A C17A C18A 0.2(9) . . . . ?
C16A C17A C18A C13A -0.6(8) . . . . ?
C14A C13A C18A C17A 2.2(7) . . . . ?
P1A C13A C18A C17A 173.7(4) . . . . ?
C13A P1A C19A C20A 74.5(4) . . . . ?
C25A P1A C19A C20A -36.4(5) . . . . ?
Re1A P1A C19A C20A -163.7(4) . . . . ?
C13A P1A C19A C24A -106.6(4) . . . . ?
C25A P1A C19A C24A 142.5(4) . . . . ?
Re1A P1A C19A C24A 15.2(5) . . . . ?
C24A C19A C20A C21A 1.0(8) . . . . ?
P1A C19A C20A C21A 179.9(4) . . . . ?
C19A C20A C21A C22A -0.7(9) . . . . ?
C20A C21A C22A C23A 1.0(9) . . . . ?
C21A C22A C23A C24A -1.5(9) . . . . ?
C22A C23A C24A C19A 1.8(8) . . . . ?
C20A C19A C24A C23A -1.5(7) . . . . ?
P1A C19A C24A C23A 179.6(4) . . . . ?
C13A P1A C25A C30A -176.2(4) . . . . ?
C19A P1A C25A C30A -67.7(4) . . . . ?
Re1A P1A C25A C30A 58.4(4) . . . . ?
C13A P1A C25A C26A 2.3(5) . . . . ?
C19A P1A C25A C26A 110.8(5) . . . . ?
Re1A P1A C25A C26A -123.1(4) . . . . ?
C30A C25A C26A C27A -0.2(8) . . . . ?
P1A C25A C26A C27A -178.7(5) . . . . ?
C25A C26A C27A C28A -0.9(10) . . . . ?
C26A C27A C28A C29A 1.6(10) . . . . ?
C27A C28A C29A C30A -1.2(9) . . . . ?
C26A C25A C30A C29A 0.6(8) . . . . ?
P1A C25A C30A C29A 179.2(4) . . . . ?
C28A C29A C30A C25A 0.1(9) . . . . ?
C37A P2A C31A C32A 113.3(4) . . . . ?
C43A P2A C31A C32A 6.3(5) . . . . ?
Re1A P2A C31A C32A -119.5(4) . . . . ?
C37A P2A C31A C36A -69.2(4) . . . . ?
C43A P2A C31A C36A -176.2(4) . . . . ?
Re1A P2A C31A C36A 58.0(4) . . . . ?
C36A C31A C32A C33A -0.8(8) . . . . ?
P2A C31A C32A C33A 176.6(4) . . . . ?
C31A C32A C33A C34A 0.0(9) . . . . ?
C32A C33A C34A C35A 0.9(10) . . . . ?
C33A C34A C35A C36A -0.8(10) . . . . ?
C34A C35A C36A C31A 0.0(8) . . . . ?
C32A C31A C36A C35A 0.9(8) . . . . ?
P2A C31A C36A C35A -176.7(4) . . . . ?
C43A P2A C37A C42A 126.1(5) . . . . ?
C31A P2A C37A C42A 19.0(5) . . . . ?
Re1A P2A C37A C42A -109.2(4) . . . . ?
C43A P2A C37A C38A -57.3(4) . . . . ?
C31A P2A C37A C38A -164.5(4) . . . . ?
Re1A P2A C37A C38A 67.3(4) . . . . ?
C42A C37A C38A C39A 0.4(8) . . . . ?
P2A C37A C38A C39A -176.4(5) . . . . ?
C37A C38A C39A C40A -2.8(10) . . . . ?
C38A C39A C40A C41A 2.4(11) . . . . ?
C39A C40A C41A C42A 0.5(12) . . . . ?
C38A C37A C42A C41A 2.4(9) . . . . ?
P2A C37A C42A C41A 178.8(5) . . . . ?
C40A C41A C42A C37A -2.9(11) . . . . ?
C37A P2A C43A C48A -30.7(4) . . . . ?
C31A P2A C43A C48A 79.4(4) . . . . ?
Re1A P2A C43A C48A -154.5(3) . . . . ?
C37A P2A C43A C44A 153.2(4) . . . . ?
C31A P2A C43A C44A -96.7(4) . . . . ?
Re1A P2A C43A C44A 29.4(4) . . . . ?
C48A C43A C44A C45A -2.2(8) . . . . ?
P2A C43A C44A C45A 173.9(4) . . . . ?
C43A C44A C45A C46A 0.6(8) . . . . ?
C44A C45A C46A C47A 2.1(9) . . . . ?
C45A C46A C47A C48A -3.1(9) . . . . ?
C46A C47A C48A C43A 1.4(8) . . . . ?
C44A C43A C48A C47A 1.2(8) . . . . ?
P2A C43A C48A C47A -175.0(4) . . . . ?
O2B Re1B P1B C13B 166.23(19) . . . . ?
O1B Re1B P1B C13B 67.77(19) . . . . ?
N2B Re1B P1B C13B -105.0(2) . . . . ?
N1B Re1B P1B C13B -21.7(2) . . . . ?
O2B Re1B P1B C25B -72.95(19) . . . . ?
O1B Re1B P1B C25B -171.41(19) . . . . ?
N2B Re1B P1B C25B 15.8(2) . . . . ?
N1B Re1B P1B C25B 99.2(2) . . . . ?
O2B Re1B P1B C19B 48.70(19) . . . . ?
O1B Re1B P1B C19B -49.76(19) . . . . ?
N2B Re1B P1B C19B 137.5(2) . . . . ?
N1B Re1B P1B C19B -139.2(2) . . . . ?
O2B Re1B P2B C37B -175.63(19) . . . . ?
O1B Re1B P2B C37B -76.90(19) . . . . ?
N2B Re1B P2B C37B 96.0(2) . . . . ?
N1B Re1B P2B C37B 12.7(2) . . . . ?
O2B Re1B P2B C31B 60.52(18) . . . . ?
O1B Re1B P2B C31B 159.25(18) . . . . ?
N2B Re1B P2B C31B -27.89(19) . . . . ?
N1B Re1B P2B C31B -111.18(19) . . . . ?
O2B Re1B P2B C43B -58.25(18) . . . . ?
O1B Re1B P2B C43B 40.48(18) . . . . ?
N2B Re1B P2B C43B -146.67(19) . . . . ?
N1B Re1B P2B C43B 130.04(19) . . . . ?
O2B Re1B O1B C1B -175.5(3) . . . . ?
N1B Re1B O1B C1B 7.0(3) . . . . ?
P2B Re1B O1B C1B 97.8(3) . . . . ?
P1B Re1B O1B C1B -84.8(3) . . . . ?
O1B Re1B O2B C8B -167.9(3) . . . . ?
N2B Re1B O2B C8B 13.5(3) . . . . ?
P2B Re1B O2B C8B -80.8(3) . . . . ?
P1B Re1B O2B C8B 107.8(3) . . . . ?
O1B Re1B N1B C3B 1.1(4) . . . . ?
N2B Re1B N1B C3B 179.4(4) . . . . ?
P2B Re1B N1B C3B -86.5(4) . . . . ?
P1B Re1B N1B C3B 85.2(4) . . . . ?
O1B Re1B N1B C4B 174.1(3) . . . . ?
N2B Re1B N1B C4B -7.6(3) . . . . ?
P2B Re1B N1B C4B 86.5(3) . . . . ?
P1B Re1B N1B C4B -101.8(3) . . . . ?
O2B Re1B N2B C6B -6.2(4) . . . . ?
N1B Re1B N2B C6B 171.1(4) . . . . ?
P2B Re1B N2B C6B 80.8(4) . . . . ?
P1B Re1B N2B C6B -97.7(4) . . . . ?
O2B Re1B N2B C5B 169.8(3) . . . . ?
N1B Re1B N2B C5B -13.0(3) . . . . ?
P2B Re1B N2B C5B -103.3(3) . . . . ?
P1B Re1B N2B C5B 78.2(3) . . . . ?
Re1B O1B C1B C2B -9.5(6) . . . . ?
Re1B O1B C1B C9B 170.7(3) . . . . ?
O1B C1B C2B C3B 2.3(8) . . . . ?
C9B C1B C2B C3B -177.9(5) . . . . ?
C4B N1B C3B C2B -179.5(4) . . . . ?
Re1B N1B C3B C2B -6.9(6) . . . . ?
C4B N1B C3B C10B 0.3(6) . . . . ?
Re1B N1B C3B C10B 172.8(3) . . . . ?
C1B C2B C3B N1B 6.5(8) . . . . ?
C1B C2B C3B C10B -173.3(5) . . . . ?
C3B N1B C4B C5B -159.8(4) . . . . ?
Re1B N1B C4B C5B 26.5(5) . . . . ?
C6B N2B C5B C4B -152.6(4) . . . . ?
Re1B N2B C5B C4B 31.1(5) . . . . ?
N1B C4B C5B N2B -37.5(5) . . . . ?
C5B N2B C6B C7B -177.9(4) . . . . ?
Re1B N2B C6B C7B -2.3(6) . . . . ?
C5B N2B C6B C11B 0.5(7) . . . . ?
Re1B N2B C6B C11B 176.1(4) . . . . ?
N2B C6B C7B C8B 8.1(8) . . . . ?
C11B C6B C7B C8B -170.4(5) . . . . ?
Re1B O2B C8B C7B -12.9(6) . . . . ?
Re1B O2B C8B C12B 167.7(3) . . . . ?
C6B C7B C8B O2B -0.1(8) . . . . ?
C6B C7B C8B C12B 179.3(5) . . . . ?
C25B P1B C13B C18B 132.8(4) . . . . ?
C19B P1B C13B C18B 25.8(4) . . . . ?
Re1B P1B C13B C18B -97.4(4) . . . . ?
C25B P1B C13B C14B -53.0(4) . . . . ?
C19B P1B C13B C14B -160.0(4) . . . . ?
Re1B P1B C13B C14B 76.9(4) . . . . ?
C18B C13B C14B C15B 1.4(7) . . . . ?
P1B C13B C14B C15B -173.1(4) . . . . ?
C13B C14B C15B C16B 0.0(8) . . . . ?
C14B C15B C16B C17B -0.7(8) . . . . ?
C15B C16B C17B C18B 0.1(8) . . . . ?
C14B C13B C18B C17B -2.0(7) . . . . ?
P1B C13B C18B C17B 172.2(4) . . . . ?
C16B C17B C18B C13B 1.3(7) . . . . ?
C13B P1B C19B C20B 55.2(5) . . . . ?
C25B P1B C19B C20B -53.2(5) . . . . ?
Re1B P1B C19B C20B 175.9(4) . . . . ?
C13B P1B C19B C24B -124.1(4) . . . . ?
C25B P1B C19B C24B 127.6(4) . . . . ?
Re1B P1B C19B C24B -3.4(5) . . . . ?
C24B C19B C20B C21B 0.7(8) . . . . ?
P1B C19B C20B C21B -178.6(5) . . . . ?
C19B C20B C21B C22B -0.8(9) . . . . ?
C20B C21B C22B C23B -0.9(10) . . . . ?
C21B C22B C23B C24B 2.7(10) . . . . ?
C20B C19B C24B C23B 1.2(8) . . . . ?
P1B C19B C24B C23B -179.6(4) . . . . ?
C22B C23B C24B C19B -2.9(9) . . . . ?
C13B P1B C25B C30B 159.3(4) . . . . ?
C19B P1B C25B C30B -91.9(4) . . . . ?
Re1B P1B C25B C30B 35.4(4) . . . . ?
C13B P1B C25B C26B -24.4(5) . . . . ?
C19B P1B C25B C26B 84.4(5) . . . . ?
Re1B P1B C25B C26B -148.3(4) . . . . ?
C30B C25B C26B C27B 1.0(8) . . . . ?
P1B C25B C26B C27B -175.3(4) . . . . ?
C25B C26B C27B C28B -1.5(9) . . . . ?
C26B C27B C28B C29B 1.2(10) . . . . ?
C27B C28B C29B C30B -0.4(9) . . . . ?
C28B C29B C30B C25B 0.0(8) . . . . ?
C26B C25B C30B C29B -0.3(7) . . . . ?
P1B C25B C30B C29B 176.2(4) . . . . ?
C37B P2B C31B C36B -69.8(4) . . . . ?
C43B P2B C31B C36B -177.7(4) . . . . ?
Re1B P2B C31B C36B 57.3(4) . . . . ?
C37B P2B C31B C32B 116.7(4) . . . . ?
C43B P2B C31B C32B 8.7(4) . . . . ?
Re1B P2B C31B C32B -116.2(4) . . . . ?
C36B C31B C32B C33B -1.1(7) . . . . ?
P2B C31B C32B C33B 172.5(4) . . . . ?
C31B C32B C33B C34B -0.2(9) . . . . ?
C32B C33B C34B C35B 1.0(9) . . . . ?
C33B C34B C35B C36B -0.5(9) . . . . ?
C34B C35B C36B C31B -0.8(8) . . . . ?
C32B C31B C36B C35B 1.6(7) . . . . ?
P2B C31B C36B C35B -172.2(4) . . . . ?
C31B P2B C37B C38B -160.6(3) . . . . ?
C43B P2B C37B C38B -52.5(4) . . . . ?
Re1B P2B C37B C38B 71.5(4) . . . . ?
C31B P2B C37B C42B 26.0(4) . . . . ?
C43B P2B C37B C42B 134.0(4) . . . . ?
Re1B P2B C37B C42B -102.0(4) . . . . ?
C42B C37B C38B C39B 1.3(7) . . . . ?
P2B C37B C38B C39B -172.5(4) . . . . ?
C37B C38B C39B C40B -0.1(7) . . . . ?
C38B C39B C40B C41B -1.1(8) . . . . ?
C39B C40B C41B C42B 1.1(8) . . . . ?
C40B C41B C42B C37B 0.1(8) . . . . ?
C38B C37B C42B C41B -1.3(7) . . . . ?
P2B C37B C42B C41B 172.2(4) . . . . ?
C37B P2B C43B C44B 147.8(4) . . . . ?
C31B P2B C43B C44B -100.9(4) . . . . ?
Re1B P2B C43B C44B 24.4(4) . . . . ?
C37B P2B C43B C48B -39.0(4) . . . . ?
C31B P2B C43B C48B 72.3(4) . . . . ?
Re1B P2B C43B C48B -162.4(3) . . . . ?
C48B C43B C44B C45B -1.1(7) . . . . ?
P2B C43B C44B C45B 172.2(4) . . . . ?
C43B C44B C45B C46B 0.7(8) . . . . ?
C44B C45B C46B C47B 0.2(8) . . . . ?
C45B C46B C47B C48B -0.7(8) . . . . ?
C46B C47B C48B C43B 0.3(8) . . . . ?
C44B C43B C48B C47B 0.7(7) . . . . ?
P2B C43B C48B C47B -172.6(4) . . . . ?
